data_7017778
loop_
_publ_author_name
'Vicente, Jos\'e'
'Chicote, Mar\'ia-Teresa'
'Abell\'an-L\'opez, Antonio'
'Bautista, Delia'

_publ_section_title
;
 A systematic study on the synthesis, reactivity and structure of
 ortho-palladated aryloximes, including the first cyclopalladated
 aryloximato and iminoaryloxime complexes.
;
_journal_issue 3
_journal_name_full 'Dalton transactions (Cambridge, England : 2003)'
_journal_page_first 752
_journal_page_last 762
_journal_paper_doi 10.1039/c1dt11445j
_journal_volume 41
_journal_year 2012
_chemical_formula_sum 'C14 H22 N4 O3 Pd'
_chemical_formula_weight 400.76
_chemical_name_systematic
;
?
;
_space_group_IT_number 14
_symmetry_cell_setting monoclinic
_symmetry_space_group_name_Hall '-P 2yn'
_symmetry_space_group_name_H-M 'P 1 21/n 1'
_atom_sites_solution_hydrogens geom
_atom_sites_solution_primary direct
_atom_sites_solution_secondary difmap
_audit_creation_method SHELXL-97
_cell_angle_alpha 90.00
_cell_angle_beta 90.517(2)
_cell_angle_gamma 90.00
_cell_formula_units_Z 4
_cell_length_a 8.4822(8)
_cell_length_b 11.5612(11)
_cell_length_c 15.6484(15)
_cell_measurement_reflns_used 5408
_cell_measurement_temperature 100(2)
_cell_measurement_theta_max 28.72
_cell_measurement_theta_min 2.19
_cell_volume 1534.5(3)
_computing_cell_refinement 'Bruker SAINT'
_computing_data_collection 'Bruker SMART'
_computing_data_reduction 'Bruker SAINT'
_computing_molecular_graphics 'Bruker SHELXTL'
_computing_publication_material 'Bruker SHELXTL'
_computing_structure_refinement 'SHELXL-97 (Sheldrick, 1997)'
_computing_structure_solution 'SHELXS-97 (Sheldrick, 1990)'
_diffrn_ambient_temperature 100(2)
_diffrn_detector_area_resol_mean 8.26
_diffrn_measured_fraction_theta_full 0.999
_diffrn_measured_fraction_theta_max 0.945
_diffrn_measurement_device_type 'Bruker SMART APEX CCD'
_diffrn_measurement_method \w-scan
_diffrn_radiation_monochromator graphite
_diffrn_radiation_source 'fine-focus sealed tube'
_diffrn_radiation_type MoK\a
_diffrn_radiation_wavelength 0.71073
_diffrn_reflns_av_R_equivalents 0.0234
_diffrn_reflns_av_sigmaI/netI 0.0187
_diffrn_reflns_limit_h_max 11
_diffrn_reflns_limit_h_min -11
_diffrn_reflns_limit_k_max 15
_diffrn_reflns_limit_k_min -15
_diffrn_reflns_limit_l_max 20
_diffrn_reflns_limit_l_min -20
_diffrn_reflns_number 18671
_diffrn_reflns_theta_full 26.00
_diffrn_reflns_theta_max 28.72
_diffrn_reflns_theta_min 2.19
_exptl_absorpt_coefficient_mu 1.228
_exptl_absorpt_correction_T_max 0.9190
_exptl_absorpt_correction_T_min 0.8100
_exptl_absorpt_correction_type multi-scan
_exptl_absorpt_process_details SADABS
_exptl_crystal_colour red
_exptl_crystal_density_diffrn 1.735
_exptl_crystal_density_method 'not measured'
_exptl_crystal_description block
_exptl_crystal_F_000 816
_exptl_crystal_size_max 0.20
_exptl_crystal_size_mid 0.12
_exptl_crystal_size_min 0.07
_refine_diff_density_max 0.513
_refine_diff_density_min -0.463
_refine_diff_density_rms 0.078
_refine_ls_extinction_method none
_refine_ls_goodness_of_fit_ref 1.110
_refine_ls_hydrogen_treatment constr
_refine_ls_matrix_type full
_refine_ls_number_parameters 204
_refine_ls_number_reflns 3762
_refine_ls_number_restraints 0
_refine_ls_restrained_S_all 1.110
_refine_ls_R_factor_all 0.0248
_refine_ls_R_factor_gt 0.0232
_refine_ls_shift/su_max 0.002
_refine_ls_shift/su_mean 0.000
_refine_ls_structure_factor_coef Fsqd
_refine_ls_weighting_details 'calc w=1/[\s^2^(Fo^2^)+(0.0189P)^2^+1.7854P] where P=(Fo^2^+2Fc^2^)/3'
_refine_ls_weighting_scheme calc
_refine_ls_wR_factor_gt 0.0518
_refine_ls_wR_factor_ref 0.0526
_reflns_number_gt 3587
_reflns_number_total 3762
_reflns_threshold_expression >2sigma(I)
_cod_data_source_file c1dt11445j.txt
_cod_data_source_block aab731s
_cod_original_sg_symbol_H-M 'P 2(1)/n'
_cod_database_code 7017778

loop_
_symmetry_equiv_pos_as_xyz
'x, y, z'
'-x+1/2, y+1/2, -z+1/2'
'-x, -y, -z'
'x-1/2, -y-1/2, z-1/2'

loop_
_atom_site_label
_atom_site_type_symbol
_atom_site_fract_x
_atom_site_fract_y
_atom_site_fract_z
_atom_site_U_iso_or_equiv
_atom_site_adp_type
_atom_site_occupancy
_atom_site_symmetry_multiplicity
_atom_site_calc_flag
_atom_site_refinement_flags
Pd1 Pd 0.043687(15) 0.546728(11) 0.796365(8) 0.01030(5) Uani 1 1 d .
N1 N -0.05323(18) 0.69015(14) 0.84761(10) 0.0129(3) Uani 1 1 d .
N2 N -0.08509(19) 0.55128(13) 0.67522(10) 0.0132(3) Uani 1 1 d .
O1 O -0.15263(16) 0.75495(12) 0.80566(9) 0.0164(3) Uani 1 1 d .
N3 N 0.16715(18) 0.40900(14) 0.73548(10) 0.0134(3) Uani 1 1 d .
C1 C 0.1490(2) 0.54319(16) 0.91176(12) 0.0124(3) Uani 1 1 d .
C2 C 0.1082(2) 0.64039(16) 0.96261(11) 0.0126(3) Uani 1 1 d .
C3 C 0.1685(2) 0.65362(17) 1.04565(12) 0.0150(4) Uani 1 1 d .
H3 H 0.1417 0.7204 1.0778 0.018 Uiso 1 1 calc R
C4 C 0.2666(2) 0.57062(17) 1.08158(12) 0.0153(4) Uani 1 1 d .
H4 H 0.3084 0.5794 1.1377 0.018 Uiso 1 1 calc R
C5 C 0.3014(2) 0.47478(16) 1.03272(12) 0.0133(4) Uani 1 1 d .
N4 N 0.40032(19) 0.38382(14) 1.07005(10) 0.0151(3) Uani 1 1 d .
O2 O 0.45846(17) 0.39948(13) 1.14123(9) 0.0207(3) Uani 1 1 d .
O3 O 0.42188(18) 0.29445(12) 1.02847(9) 0.0213(3) Uani 1 1 d .
C6 C 0.2442(2) 0.45999(16) 0.94956(12) 0.0137(4) Uani 1 1 d .
H6 H 0.2707 0.3922 0.9186 0.016 Uiso 1 1 calc R
C7 C -0.0015(2) 0.72150(16) 0.92397(12) 0.0133(3) Uani 1 1 d .
C8 C -0.0587(2) 0.82981(17) 0.96544(13) 0.0183(4) Uani 1 1 d .
H8A H -0.0723 0.8902 0.9221 0.027 Uiso 1 1 calc R
H8B H 0.0185 0.8554 1.0084 0.027 Uiso 1 1 calc R
H8C H -0.1599 0.8149 0.9931 0.027 Uiso 1 1 calc R
C9 C 0.1259(2) 0.41445(17) 0.64232(12) 0.0160(4) Uani 1 1 d .
H9A H 0.1501 0.3394 0.6150 0.019 Uiso 1 1 calc R
H9B H 0.1900 0.4749 0.6143 0.019 Uiso 1 1 calc R
C10 C -0.0468(2) 0.44168(16) 0.63062(12) 0.0150(4) Uani 1 1 d .
H10A H -0.0720 0.4492 0.5690 0.018 Uiso 1 1 calc R
H10B H -0.1112 0.3779 0.6541 0.018 Uiso 1 1 calc R
C11 C 0.3412(2) 0.42347(18) 0.74250(13) 0.0182(4) Uani 1 1 d .
H11A H 0.3739 0.4165 0.8025 0.027 Uiso 1 1 calc R
H11B H 0.3709 0.4999 0.7209 0.027 Uiso 1 1 calc R
H11C H 0.3935 0.3635 0.7087 0.027 Uiso 1 1 calc R
C12 C 0.1224(2) 0.29343(17) 0.76876(13) 0.0189(4) Uani 1 1 d .
H12A H 0.1853 0.2338 0.7405 0.028 Uiso 1 1 calc R
H12B H 0.0102 0.2796 0.7573 0.028 Uiso 1 1 calc R
H12C H 0.1423 0.2906 0.8305 0.028 Uiso 1 1 calc R
C13 C -0.0309(2) 0.65266(17) 0.62565(13) 0.0180(4) Uani 1 1 d .
H13A H 0.0832 0.6474 0.6171 0.027 Uiso 1 1 calc R
H13B H -0.0552 0.7237 0.6570 0.027 Uiso 1 1 calc R
H13C H -0.0848 0.6540 0.5700 0.027 Uiso 1 1 calc R
C14 C -0.2581(2) 0.55969(17) 0.68494(12) 0.0163(4) Uani 1 1 d .
H14A H -0.2836 0.6280 0.7192 0.024 Uiso 1 1 calc R
H14B H -0.2972 0.4901 0.7136 0.024 Uiso 1 1 calc R
H14C H -0.3080 0.5665 0.6284 0.024 Uiso 1 1 calc R

loop_
_atom_site_aniso_label
_atom_site_aniso_U_11
_atom_site_aniso_U_22
_atom_site_aniso_U_33
_atom_site_aniso_U_23
_atom_site_aniso_U_13
_atom_site_aniso_U_12
Pd1 0.01088(7) 0.00931(7) 0.01069(7) -0.00064(5) -0.00088(5) 0.00006(5)
N1 0.0113(7) 0.0117(7) 0.0157(7) 0.0010(6) 0.0004(6) -0.0003(6)
N2 0.0133(7) 0.0113(7) 0.0150(7) 0.0005(6) -0.0003(6) -0.0008(6)
O1 0.0158(6) 0.0139(6) 0.0194(7) 0.0002(5) -0.0038(5) 0.0036(5)
N3 0.0137(7) 0.0127(7) 0.0139(7) -0.0016(6) -0.0021(6) 0.0008(6)
C1 0.0122(8) 0.0123(8) 0.0126(8) 0.0001(7) -0.0005(6) -0.0037(7)
C2 0.0114(8) 0.0119(8) 0.0144(8) 0.0008(7) 0.0018(6) -0.0031(7)
C3 0.0155(9) 0.0140(9) 0.0157(9) -0.0031(7) 0.0019(7) -0.0017(7)
C4 0.0165(9) 0.0161(9) 0.0134(9) -0.0012(7) -0.0010(7) -0.0039(7)
C5 0.0115(8) 0.0142(9) 0.0142(9) 0.0037(7) -0.0001(7) -0.0015(7)
N4 0.0137(7) 0.0162(8) 0.0153(8) 0.0042(6) 0.0003(6) -0.0011(6)
O2 0.0224(7) 0.0229(7) 0.0166(7) 0.0034(6) -0.0062(6) 0.0006(6)
O3 0.0275(8) 0.0162(7) 0.0202(7) -0.0009(6) -0.0017(6) 0.0064(6)
C6 0.0146(9) 0.0115(8) 0.0150(9) -0.0017(7) 0.0007(7) -0.0009(7)
C7 0.0125(8) 0.0120(8) 0.0155(8) -0.0008(7) 0.0011(7) -0.0015(7)
C8 0.0210(10) 0.0159(9) 0.0179(9) -0.0029(7) -0.0022(7) 0.0038(8)
C9 0.0178(9) 0.0171(9) 0.0131(9) -0.0029(7) -0.0012(7) 0.0012(7)
C10 0.0184(9) 0.0138(9) 0.0128(8) -0.0015(7) -0.0020(7) 0.0004(7)
C11 0.0135(9) 0.0230(10) 0.0179(9) -0.0044(8) -0.0009(7) 0.0020(8)
C12 0.0254(10) 0.0127(9) 0.0186(9) -0.0002(7) -0.0031(8) -0.0008(8)
C13 0.0208(9) 0.0157(9) 0.0176(9) 0.0033(7) -0.0006(7) -0.0031(8)
C14 0.0127(8) 0.0191(9) 0.0169(9) -0.0009(7) -0.0013(7) 0.0007(7)

loop_
_atom_type_symbol
_atom_type_description
_atom_type_scat_dispersion_real
_atom_type_scat_dispersion_imag
_atom_type_scat_source
C C 0.0033 0.0016 'International Tables Vol C Tables 4.2.6.8 and 6.1.1.4'
H H 0.0000 0.0000 'International Tables Vol C Tables 4.2.6.8 and 6.1.1.4'
N N 0.0061 0.0033 'International Tables Vol C Tables 4.2.6.8 and 6.1.1.4'
O O 0.0106 0.0060 'International Tables Vol C Tables 4.2.6.8 and 6.1.1.4'
Pd Pd -0.9988 1.0072 'International Tables Vol C Tables 4.2.6.8 and 6.1.1.4'

loop_
_geom_angle_atom_site_label_1
_geom_angle_atom_site_label_2
_geom_angle_atom_site_label_3
_geom_angle
C1 Pd1 N1 80.74(7)
C1 Pd1 N3 99.79(7)
N1 Pd1 N3 172.95(6)
C1 Pd1 N2 176.34(7)
N1 Pd1 N2 97.06(6)
N3 Pd1 N2 82.76(6)
O1 N1 C7 120.48(16)
O1 N1 Pd1 122.44(12)
C7 N1 Pd1 116.85(13)
C14 N2 C13 108.34(15)
C14 N2 C10 109.00(15)
C13 N2 C10 111.06(15)
C14 N2 Pd1 113.69(12)
C13 N2 Pd1 108.61(11)
C10 N2 Pd1 106.17(11)
C12 N3 C11 109.37(15)
C12 N3 C9 108.73(15)
C11 N3 C9 106.86(14)
C12 N3 Pd1 112.75(12)
C11 N3 Pd1 111.92(12)
C9 N3 Pd1 106.96(11)
C6 C1 C2 116.99(17)
C6 C1 Pd1 130.63(14)
C2 C1 Pd1 112.26(13)
C3 C2 C1 121.14(17)
C3 C2 C7 122.95(17)
C1 C2 C7 115.88(16)
C4 C3 C2 120.90(17)
C5 C4 C3 117.51(17)
C4 C5 C6 122.74(18)
C4 C5 N4 118.73(17)
C6 C5 N4 118.53(17)
O2 N4 O3 122.76(16)
O2 N4 C5 118.70(16)
O3 N4 C5 118.54(16)
C1 C6 C5 120.66(17)
N1 C7 C2 114.01(16)
N1 C7 C8 121.12(17)
C2 C7 C8 124.83(17)
N3 C9 C10 110.20(15)
N2 C10 C9 109.72(15)

loop_
_geom_bond_atom_site_label_1
_geom_bond_atom_site_label_2
_geom_bond_distance
Pd1 C1 2.0078(18)
Pd1 N1 2.0199(16)
Pd1 N3 2.1349(16)
Pd1 N2 2.1800(16)
N1 O1 1.301(2)
N1 C7 1.320(2)
N2 C14 1.480(2)
N2 C13 1.481(2)
N2 C10 1.484(2)
N3 C12 1.485(2)
N3 C11 1.489(2)
N3 C9 1.498(2)
C1 C6 1.385(3)
C1 C2 1.421(3)
C2 C3 1.400(3)
C2 C7 1.449(3)
C3 C4 1.386(3)
C4 C5 1.380(3)
C5 C6 1.395(3)
C5 N4 1.464(2)
N4 O2 1.227(2)
N4 O3 1.235(2)
C7 C8 1.493(3)
C9 C10 1.508(3)

loop_
_geom_hbond_atom_site_label_D
_geom_hbond_atom_site_label_H
_geom_hbond_atom_site_label_A
_geom_hbond_distance_DH
_geom_hbond_distance_HA
_geom_hbond_distance_DA
_geom_hbond_angle_DHA
_geom_hbond_site_symmetry_A
C10 H10B O1 0.99 2.54 3.493(2) 161.3 2_446
C14 H14B O1 0.98 2.77 3.607(2) 144.0 2_446
C11 H11C O1 0.98 2.54 3.373(2) 142.4 2_546
C11 H11C N1 0.98 2.58 3.542(3) 167.3 2_546
